data_7044461
loop_
_publ_author_name
'Ma, Yunsheng'
'Harada, Yuki'
'Hori, Akihiro'
'Hijikata, Yuh'
'Li, Liangchun'
'Matsuda, Ryotaro'

_publ_section_title
;
 Tuning the Flexibility of Interpenetrated Frameworks by Small Difference
 in Fluorene Moiety
;
_journal_name_full 'Dalton Trans.'
_journal_paper_doi 10.1039/C7DT03338A
_journal_year 2017
_chemical_formula_moiety 'C40 H24 N2 O8 Zn2'
_chemical_formula_sum 'C40 H24 N2 O8 Zn2'
_chemical_formula_weight 791.35
_chemical_name_systematic
;
 ?
;
_space_group_IT_number 15
_symmetry_cell_setting monoclinic
_symmetry_space_group_name_Hall '-C 2yc'
_symmetry_space_group_name_H-M 'C 1 2/c 1'
_atom_sites_solution_hydrogens geom
_atom_sites_solution_primary direct
_atom_sites_solution_secondary difmap
_audit_creation_method SHELXL-97
_audit_update_record
;
2017-08-17 deposited with the CCDC.
2017-10-10 downloaded from the CCDC.
;
_cell_angle_alpha 90.00
_cell_angle_beta 123.92(3)
_cell_angle_gamma 90.00
_cell_formula_units_Z 8
_cell_length_a 33.678(7)
_cell_length_b 22.527(5)
_cell_length_c 19.532(4)
_cell_measurement_reflns_used 14864
_cell_measurement_temperature 103(2)
_cell_measurement_theta_max 31.0247
_cell_measurement_theta_min 1.4574
_cell_volume 12296(6)
_computing_cell_refinement CrystalClear
_computing_data_collection 'CrystalClear (Rigaku, 2005)'
_computing_data_reduction CrystalClear
_computing_molecular_graphics 'Bruker SHELXTL/PC (Sheldrick, 1999)'
_computing_publication_material 'Bruker SHELXTL/PC and PLATON (Spek, 2003)'
_computing_structure_refinement 'SHELXL-97 (Sheldrick, 2008)'
_computing_structure_solution 'SHELXS-97 (Sheldrick, 2008)'
_diffrn_ambient_temperature 103(2)
_diffrn_measured_fraction_theta_full 0.994
_diffrn_measured_fraction_theta_max 0.994
_diffrn_measurement_device_type 'Rigaku Saturn724'
_diffrn_measurement_method \w
_diffrn_radiation_monochromator graphite
_diffrn_radiation_source 'fine-focus sealed tube'
_diffrn_radiation_type MoK\a
_diffrn_radiation_wavelength 0.71073
_diffrn_reflns_av_R_equivalents 0.0375
_diffrn_reflns_av_sigmaI/netI 0.0342
_diffrn_reflns_limit_h_max 40
_diffrn_reflns_limit_h_min -40
_diffrn_reflns_limit_k_max 26
_diffrn_reflns_limit_k_min -22
_diffrn_reflns_limit_l_max 23
_diffrn_reflns_limit_l_min -23
_diffrn_reflns_number 39203
_diffrn_reflns_theta_full 25.00
_diffrn_reflns_theta_max 25.00
_diffrn_reflns_theta_min 1.46
_diffrn_standards_decay_% 0
_diffrn_standards_interval_count 0
_diffrn_standards_interval_time 0
_diffrn_standards_number 0
_exptl_absorpt_coefficient_mu 0.813
_exptl_absorpt_correction_T_max 0.8675
_exptl_absorpt_correction_T_min 0.7925
_exptl_absorpt_correction_type multi-scan
_exptl_absorpt_process_details crystalclear
_exptl_crystal_colour pale-yellow
_exptl_crystal_density_diffrn 0.855
_exptl_crystal_density_method 'not measured'
_exptl_crystal_description block
_exptl_crystal_F_000 3216
_exptl_crystal_size_max 0.30
_exptl_crystal_size_mid 0.23
_exptl_crystal_size_min 0.18
_platon_squeeze_details
;The unit cell contains 5 DMF and 2 H2O molecules which have been treated as 
 a diffuse contribution to the overall scattering without 
 specific atom positions by squeeze/platon.
;
_refine_diff_density_max 2.045
_refine_diff_density_min -0.942
_refine_diff_density_rms 0.104
_refine_ls_extinction_method none
_refine_ls_goodness_of_fit_ref 1.052
_refine_ls_hydrogen_treatment mixed
_refine_ls_matrix_type full
_refine_ls_number_parameters 506
_refine_ls_number_reflns 10771
_refine_ls_number_restraints 0
_refine_ls_restrained_S_all 1.052
_refine_ls_R_factor_all 0.0712
_refine_ls_R_factor_gt 0.0628
_refine_ls_shift/su_max 0.002
_refine_ls_shift/su_mean 0.000
_refine_ls_structure_factor_coef Fsqd
_refine_ls_weighting_details 'calc w=1/[\s^2^(Fo^2^)+(0.1501P)^2^+10.8899P] where P=(Fo^2^+2Fc^2^)/3'
_refine_ls_weighting_scheme calc
_refine_ls_wR_factor_gt 0.2027
_refine_ls_wR_factor_ref 0.2137
_reflns_number_gt 8500
_reflns_number_total 10771
_reflns_threshold_expression >2sigma(I)
_cod_data_source_file c7dt03338a2.cif
_cod_data_source_block zn_sqr
_cod_original_cell_volume 12296(4)
_cod_original_sg_symbol_H-M 'C 2/c'
_cod_database_code 7044461

loop_
_symmetry_equiv_pos_as_xyz
'x, y, z'
'-x, y, -z+1/2'
'x+1/2, y+1/2, z'
'-x+1/2, y+1/2, -z+1/2'
'-x, -y, -z'
'x, -y, z-1/2'
'-x+1/2, -y+1/2, -z'
'x+1/2, -y+1/2, z-1/2'

loop_
_atom_site_label
_atom_site_type_symbol
_atom_site_fract_x
_atom_site_fract_y
_atom_site_fract_z
_atom_site_U_iso_or_equiv
_atom_site_adp_type
_atom_site_occupancy
_atom_site_symmetry_multiplicity
_atom_site_calc_flag
_atom_site_refinement_flags
_atom_site_disorder_assembly
_atom_site_disorder_group
Zn1 Zn 0.694559(12) 0.736185(13) 0.58337(2) 0.01844(16) Uani 1 1 d . . .
Zn2 Zn 0.591776(12) 0.764192(13) 0.48282(2) 0.01889(16) Uani 1 1 d . . .
N1 N 0.76718(10) 0.73065(10) 0.65821(17) 0.0228(6) Uani 1 1 d . . .
O1 O 0.67776(8) 0.68080(11) 0.64466(15) 0.0374(6) Uani 1 1 d . . .
O2 O 0.60063(9) 0.70525(12) 0.56817(16) 0.0408(6) Uani 1 1 d . . .
O3 O 0.67199(8) 0.32873(11) 0.99521(14) 0.0367(6) Uani 1 1 d . . .
O4 O 0.59419(9) 0.30673(11) 0.91962(16) 0.0412(6) Uani 1 1 d . . .
O5 O 0.68528(9) 0.80762(12) 0.63738(17) 0.0417(6) Uani 1 1 d . . .
O6 O 0.60765(9) 0.83151(11) 0.56269(15) 0.0413(6) Uani 1 1 d . . .
O7 O 0.69112(8) 1.20507(11) 1.00134(14) 0.0360(6) Uani 1 1 d . . .
O8 O 0.61318(8) 1.18367(11) 0.92399(15) 0.0363(6) Uani 1 1 d . . .
C1 C 0.66158(12) 0.59314(18) 0.7269(2) 0.0404(9) Uani 1 1 d . . .
H1 H 0.6932 0.6005 0.7452 0.049 Uiso 1 1 calc R . .
C2 C 0.62466(12) 0.62786(16) 0.6646(2) 0.0361(8) Uani 1 1 d . . .
C3 C 0.57784(14) 0.6177(2) 0.6401(3) 0.0589(13) Uani 1 1 d . . .
H3 H 0.5536 0.6421 0.6003 0.071 Uiso 1 1 calc R . .
C4 C 0.56625(14) 0.5719(2) 0.6736(3) 0.0626(14) Uani 1 1 d . . .
H4 H 0.5347 0.5651 0.6562 0.075 Uiso 1 1 calc R . .
C5 C 0.56435(13) 0.4569(2) 0.7739(3) 0.0509(11) Uani 1 1 d . . .
H5 H 0.5331 0.4698 0.7369 0.061 Uiso 1 1 calc R . .
C6 C 0.57354(13) 0.40827(17) 0.8248(2) 0.0416(9) Uani 1 1 d . . .
H6 H 0.5482 0.3880 0.8205 0.050 Uiso 1 1 calc R . .
C7 C 0.62060(12) 0.38962(14) 0.8823(2) 0.0287(7) Uani 1 1 d . . .
C8 C 0.65878(12) 0.41912(16) 0.8882(2) 0.0331(8) Uani 1 1 d . . .
H8 H 0.6901 0.4070 0.9263 0.040 Uiso 1 1 calc R . .
C9 C 0.68438(14) 0.5039(2) 0.8294(3) 0.0524(12) Uani 1 1 d . . .
H9A H 0.7019 0.4800 0.8135 0.063 Uiso 1 1 calc R . .
H9B H 0.7068 0.5244 0.8807 0.063 Uiso 1 1 calc R . .
C10 C 0.65050(13) 0.54750(17) 0.7611(2) 0.0396(9) Uani 1 1 d . . .
C11 C 0.60344(12) 0.53637(19) 0.7342(2) 0.0408(9) Uani 1 1 d . . .
C12 C 0.60192(12) 0.48595(16) 0.7788(2) 0.0377(8) Uani 1 1 d . . .
C13 C 0.64915(12) 0.46701(16) 0.8361(2) 0.0362(8) Uani 1 1 d . . .
C14 C 0.63546(12) 0.67529(15) 0.62335(19) 0.0304(7) Uani 1 1 d . . .
C15 C 0.62971(11) 0.33809(14) 0.93699(19) 0.0254(7) Uani 1 1 d . . .
C16 C 0.62418(13) 0.92304(16) 0.6711(2) 0.0375(8) Uani 1 1 d . . .
H16 H 0.5926 0.9110 0.6347 0.045 Uiso 1 1 calc R . .
C17 C 0.66098(13) 0.89294(17) 0.6746(2) 0.0401(9) Uani 1 1 d . . .
C18 C 0.70853(14) 0.9115(2) 0.7292(3) 0.0600(13) Uani 1 1 d . . .
H18 H 0.7330 0.8912 0.7306 0.072 Uiso 1 1 calc R . .
C19 C 0.71945(14) 0.9595(2) 0.7811(3) 0.0626(14) Uani 1 1 d . . .
H19 H 0.7510 0.9716 0.8174 0.075 Uiso 1 1 calc R . .
C20 C 0.72140(13) 1.07285(17) 0.8890(2) 0.0416(9) Uani 1 1 d . . .
H20 H 0.7526 1.0650 0.9054 0.050 Uiso 1 1 calc R . .
C21 C 0.71163(12) 1.11748(16) 0.9256(2) 0.0370(8) Uani 1 1 d . . .
H21 H 0.7366 1.1403 0.9669 0.044 Uiso 1 1 calc R . .
C22 C 0.66478(11) 1.12901(14) 0.90161(19) 0.0295(7) Uani 1 1 d . . .
C23 C 0.62643(12) 1.09716(16) 0.8373(2) 0.0337(8) Uani 1 1 d . . .
H23 H 0.5951 1.1060 0.8195 0.040 Uiso 1 1 calc R . .
C24 C 0.60157(13) 1.01061(18) 0.7308(2) 0.0413(9) Uani 1 1 d . . .
H24A H 0.5828 0.9878 0.7452 0.050 Uiso 1 1 calc R . .
H24B H 0.5802 1.0325 0.6804 0.050 Uiso 1 1 calc R . .
C25 C 0.63481(12) 0.97122(16) 0.7223(2) 0.0376(8) Uani 1 1 d . . .
C26 C 0.68260(13) 0.98907(17) 0.7779(2) 0.0435(9) Uani 1 1 d . . .
C27 C 0.68327(12) 1.03972(17) 0.8266(2) 0.0374(8) Uani 1 1 d . . .
C28 C 0.63628(12) 1.05197(16) 0.8007(2) 0.0363(8) Uani 1 1 d . . .
C29 C 0.65068(13) 0.83966(15) 0.6211(2) 0.0355(8) Uani 1 1 d . . .
C30 C 0.65558(11) 1.17615(14) 0.94542(19) 0.0274(7) Uani 1 1 d . . .
C31 C 0.79383(13) 0.76426(14) 0.6430(2) 0.0351(8) Uani 1 1 d . . .
H31 H 0.7786 0.7893 0.5974 0.042 Uiso 1 1 calc R . .
C32 C 0.84298(13) 0.76350(15) 0.6919(2) 0.0359(9) Uani 1 1 d . . .
H32 H 0.8604 0.7876 0.6791 0.043 Uiso 1 1 calc R . .
C33 C 0.86627(11) 0.72700(15) 0.7597(2) 0.0273(7) Uani 1 1 d . A .
C34 C 0.83838(11) 0.69117(16) 0.7755(2) 0.0355(8) Uani 1 1 d . . .
H34 H 0.8528 0.6653 0.8202 0.043 Uiso 1 1 calc R . .
C35 C 0.78937(12) 0.69458(16) 0.7241(2) 0.0344(8) Uani 1 1 d . . .
H35 H 0.7710 0.6711 0.7353 0.041 Uiso 1 1 calc R . .
C36 C 0.91991(11) 0.72523(15) 0.8128(2) 0.0280(7) Uani 1 1 d . . .
C37A C 0.9462(2) 0.7363(5) 0.7803(4) 0.056(3) Uani 0.619(11) 1 d P A 1
H37A H 0.9310 0.7414 0.7238 0.067 Uiso 0.619(11) 1 calc PR A 1
C38A C 0.9950(2) 0.7397(5) 0.8321(5) 0.065(4) Uani 0.619(11) 1 d P A 1
H38A H 1.0120 0.7514 0.8097 0.078 Uiso 0.619(11) 1 calc PR A 1
C39A C 0.9944(3) 0.7089(5) 0.9413(6) 0.051(2) Uani 0.619(11) 1 d P A 1
H39A H 1.0111 0.6971 0.9963 0.061 Uiso 0.619(11) 1 calc PR A 1
C40A C 0.9451(3) 0.7061(5) 0.8952(6) 0.056(3) Uani 0.619(11) 1 d P A 1
H40A H 0.9290 0.6920 0.9181 0.067 Uiso 0.619(11) 1 calc PR A 1
C38B C 0.9938(3) 0.7759(5) 0.8661(7) 0.036(3) Uani 0.381(11) 1 d P A 2
H38B H 1.0105 0.8103 0.8711 0.044 Uiso 0.381(11) 1 calc PR A 2
C37B C 0.9451(4) 0.7766(6) 0.8137(9) 0.051(4) Uani 0.381(11) 1 d P A 2
H37B H 0.9290 0.8092 0.7801 0.061 Uiso 0.381(11) 1 calc PR A 2
C39B C 0.9958(4) 0.6839(6) 0.9125(9) 0.038(3) Uani 0.381(11) 1 d P A 2
H39B H 1.0122 0.6515 0.9462 0.046 Uiso 0.381(11) 1 calc PR A 2
C40B C 0.9458(4) 0.6834(6) 0.8642(9) 0.040(3) Uani 0.381(11) 1 d P A 2
H40B H 0.9302 0.6513 0.8692 0.048 Uiso 0.381(11) 1 calc PR A 2
N2 N 1.01929(10) 0.72763(11) 0.91136(17) 0.0246(6) Uani 1 1 d . . .

loop_
_atom_site_aniso_label
_atom_site_aniso_U_11
_atom_site_aniso_U_22
_atom_site_aniso_U_33
_atom_site_aniso_U_23
_atom_site_aniso_U_13
_atom_site_aniso_U_12
Zn1 0.0167(2) 0.0189(2) 0.0195(2) 0.00055(12) 0.00998(19) 0.00052(11)
Zn2 0.0164(2) 0.0202(2) 0.0197(2) 0.00011(12) 0.00991(19) 0.00048(12)
N1 0.0212(13) 0.0232(13) 0.0233(14) 0.0039(10) 0.0120(12) 0.0027(10)
O1 0.0312(13) 0.0427(14) 0.0403(14) 0.0166(11) 0.0212(11) 0.0015(11)
O2 0.0289(13) 0.0488(15) 0.0397(14) 0.0209(12) 0.0161(12) 0.0009(11)
O3 0.0300(13) 0.0385(13) 0.0317(13) 0.0102(11) 0.0111(11) -0.0055(10)
O4 0.0337(13) 0.0400(14) 0.0472(15) 0.0176(12) 0.0210(12) -0.0022(11)
O5 0.0320(13) 0.0383(14) 0.0542(16) -0.0212(12) 0.0237(12) -0.0002(11)
O6 0.0386(14) 0.0390(14) 0.0356(13) -0.0133(11) 0.0141(12) 0.0067(11)
O7 0.0278(12) 0.0401(14) 0.0330(13) -0.0192(11) 0.0126(11) -0.0024(11)
O8 0.0314(13) 0.0405(14) 0.0380(13) -0.0164(11) 0.0200(11) -0.0011(10)
C1 0.0256(17) 0.050(2) 0.041(2) 0.0160(17) 0.0152(16) 0.0000(15)
C2 0.0328(18) 0.040(2) 0.0375(19) 0.0144(16) 0.0211(16) 0.0019(15)
C3 0.032(2) 0.067(3) 0.069(3) 0.042(2) 0.023(2) 0.0096(19)
C4 0.030(2) 0.078(3) 0.075(3) 0.046(3) 0.026(2) 0.009(2)
C5 0.0248(18) 0.064(3) 0.057(2) 0.034(2) 0.0181(18) 0.0064(17)
C6 0.0282(18) 0.044(2) 0.051(2) 0.0200(18) 0.0215(17) 0.0008(15)
C7 0.0304(17) 0.0297(16) 0.0303(16) 0.0005(13) 0.0196(14) 0.0000(13)
C8 0.0265(17) 0.0372(19) 0.0333(18) 0.0104(15) 0.0153(15) 0.0008(14)
C9 0.0284(19) 0.058(3) 0.062(3) 0.036(2) 0.0201(19) 0.0019(17)
C10 0.0281(18) 0.043(2) 0.044(2) 0.0160(17) 0.0173(16) -0.0014(15)
C11 0.0269(18) 0.051(2) 0.041(2) 0.0220(18) 0.0171(17) 0.0063(16)
C12 0.0310(18) 0.038(2) 0.044(2) 0.0193(16) 0.0215(17) 0.0039(15)
C13 0.0263(17) 0.0387(19) 0.0421(19) 0.0118(16) 0.0183(15) -0.0038(14)
C14 0.0347(19) 0.0300(17) 0.0222(16) 0.0028(13) 0.0133(15) -0.0016(14)
C15 0.0335(18) 0.0233(15) 0.0266(16) 0.0009(12) 0.0213(15) 0.0019(13)
C16 0.0288(18) 0.0371(19) 0.0380(19) -0.0133(16) 0.0133(15) -0.0024(15)
C17 0.0356(19) 0.040(2) 0.042(2) -0.0163(16) 0.0194(17) -0.0004(16)
C18 0.034(2) 0.058(3) 0.071(3) -0.039(2) 0.019(2) 0.0023(19)
C19 0.029(2) 0.073(3) 0.066(3) -0.042(2) 0.014(2) -0.0009(19)
C20 0.0293(18) 0.045(2) 0.047(2) -0.0141(17) 0.0195(17) 0.0013(16)
C21 0.0303(18) 0.0387(19) 0.0327(18) -0.0144(15) 0.0119(15) -0.0042(15)
C22 0.0288(17) 0.0263(16) 0.0285(16) -0.0056(13) 0.0129(14) 0.0033(13)
C23 0.0241(16) 0.0382(19) 0.0376(18) -0.0083(15) 0.0164(15) 0.0007(14)
C24 0.0291(18) 0.043(2) 0.045(2) -0.0204(17) 0.0161(17) 0.0003(15)
C25 0.0313(18) 0.0375(19) 0.0405(19) -0.0119(16) 0.0178(16) 0.0050(15)
C26 0.0323(19) 0.044(2) 0.046(2) -0.0186(17) 0.0170(17) 0.0028(16)
C27 0.0297(18) 0.042(2) 0.0339(18) -0.0146(16) 0.0140(16) 0.0019(15)
C28 0.0279(17) 0.0370(19) 0.0385(19) -0.0138(16) 0.0151(15) 0.0022(15)
C29 0.045(2) 0.0277(17) 0.0391(19) -0.0084(15) 0.0266(18) 0.0008(15)
C30 0.0311(17) 0.0262(16) 0.0249(16) -0.0014(13) 0.0158(14) 0.0018(13)
C31 0.0260(18) 0.035(2) 0.044(2) 0.0120(14) 0.0190(17) 0.0027(13)
C32 0.0267(19) 0.045(2) 0.034(2) 0.0100(15) 0.0153(17) -0.0007(14)
C33 0.0170(16) 0.0392(18) 0.0225(16) 0.0026(13) 0.0091(14) -0.0006(13)
C34 0.0236(16) 0.046(2) 0.0335(18) 0.0162(15) 0.0134(15) 0.0011(14)
C35 0.0241(16) 0.0408(19) 0.0359(18) 0.0109(15) 0.0152(15) -0.0011(14)
C36 0.0162(16) 0.0391(18) 0.0234(17) 0.0028(14) 0.0077(14) 0.0007(13)
C37A 0.025(3) 0.121(9) 0.017(3) 0.016(4) 0.009(3) 0.000(4)
C38A 0.021(3) 0.137(11) 0.031(4) 0.018(5) 0.011(3) -0.016(4)
C39A 0.030(4) 0.076(7) 0.048(5) 0.026(5) 0.023(4) 0.008(4)
C40A 0.035(4) 0.100(8) 0.039(5) 0.029(5) 0.025(4) 0.002(5)
C38B 0.026(5) 0.026(5) 0.027(6) -0.002(4) -0.004(4) 0.001(4)
C37B 0.029(5) 0.063(8) 0.063(8) 0.037(7) 0.028(6) 0.010(5)
C39B 0.026(5) 0.031(6) 0.051(8) 0.024(5) 0.018(5) 0.008(4)
C40B 0.026(5) 0.055(8) 0.040(8) 0.024(6) 0.018(6) -0.005(5)
N2 0.0195(13) 0.0288(14) 0.0221(14) -0.0021(11) 0.0095(12) -0.0030(10)

loop_
_atom_type_symbol
_atom_type_description
_atom_type_scat_dispersion_real
_atom_type_scat_dispersion_imag
_atom_type_scat_source
C C 0.0033 0.0016 'International Tables Vol C Tables 4.2.6.8 and 6.1.1.4'
H H 0.0000 0.0000 'International Tables Vol C Tables 4.2.6.8 and 6.1.1.4'
N N 0.0061 0.0033 'International Tables Vol C Tables 4.2.6.8 and 6.1.1.4'
O O 0.0106 0.0060 'International Tables Vol C Tables 4.2.6.8 and 6.1.1.4'
Zn Zn 0.2839 1.4301 'International Tables Vol C Tables 4.2.6.8 and 6.1.1.4'

loop_
_geom_angle_atom_site_label_1
_geom_angle_atom_site_label_2
_geom_angle_atom_site_label_3
_geom_angle
_geom_angle_site_symmetry_1
_geom_angle_site_symmetry_3
O1 Zn1 O7 163.78(10) . 6_575
O1 Zn1 N1 99.13(10) . .
O7 Zn1 N1 97.07(10) 6_575 .
O1 Zn1 O5 90.36(11) . .
O7 Zn1 O5 86.35(12) 6_575 .
N1 Zn1 O5 98.41(10) . .
O1 Zn1 O3 87.83(11) . 6_565
O7 Zn1 O3 88.34(11) 6_575 6_565
N1 Zn1 O3 107.01(10) . 6_565
O5 Zn1 O3 154.48(10) . 6_565
O2 Zn2 O6 90.14(12) . .
O2 Zn2 O8 155.49(10) . 6_575
O6 Zn2 O8 88.76(11) . 6_575
O2 Zn2 N2 101.17(11) . 8_465
O6 Zn2 N2 99.25(11) . 8_465
O8 Zn2 N2 103.17(10) 6_575 8_465
O2 Zn2 O4 86.98(12) . 6_565
O6 Zn2 O4 165.40(10) . 6_565
O8 Zn2 O4 87.95(11) 6_575 6_565
N2 Zn2 O4 95.35(11) 8_465 6_565
C31 N1 C35 118.4(3) . .
C31 N1 Zn1 119.7(2) . .
C35 N1 Zn1 121.9(2) . .
C14 O1 Zn1 120.7(2) . .
C14 O2 Zn2 134.3(2) . .
C15 O3 Zn1 125.8(2) . 6_566
C15 O4 Zn2 128.7(2) . 6_566
C29 O5 Zn1 135.4(2) . .
C29 O6 Zn2 118.8(2) . .
C30 O7 Zn1 128.9(2) . 6_576
C30 O8 Zn2 125.8(2) . 6_576
C10 C1 C2 119.2(3) . .
C10 C1 H1 120.4 . .
C2 C1 H1 120.4 . .
C3 C2 C1 119.7(3) . .
C3 C2 C14 120.1(3) . .
C1 C2 C14 120.1(3) . .
C2 C3 C4 121.6(4) . .
C2 C3 H3 119.2 . .
C4 C3 H3 119.2 . .
C3 C4 C11 118.0(4) . .
C3 C4 H4 121.0 . .
C11 C4 H4 121.0 . .
C12 C5 C6 119.6(3) . .
C12 C5 H5 120.2 . .
C6 C5 H5 120.2 . .
C5 C6 C7 120.6(3) . .
C5 C6 H6 119.7 . .
C7 C6 H6 119.7 . .
C8 C7 C6 120.2(3) . .
C8 C7 C15 120.1(3) . .
C6 C7 C15 119.8(3) . .
C7 C8 C13 118.8(3) . .
C7 C8 H8 120.6 . .
C13 C8 H8 120.6 . .
C13 C9 C10 100.9(3) . .
C13 C9 H9A 111.6 . .
C10 C9 H9A 111.6 . .
C13 C9 H9B 111.6 . .
C10 C9 H9B 111.6 . .
H9A C9 H9B 109.4 . .
C1 C10 C11 120.7(3) . .
C1 C10 C9 128.7(3) . .
C11 C10 C9 110.6(3) . .
C10 C11 C4 120.7(4) . .
C10 C11 C12 109.3(3) . .
C4 C11 C12 130.0(3) . .
C5 C12 C13 119.9(3) . .
C5 C12 C11 131.9(3) . .
C13 C12 C11 108.2(3) . .
C8 C13 C12 121.0(3) . .
C8 C13 C9 128.0(3) . .
C12 C13 C9 111.0(3) . .
O1 C14 O2 125.3(3) . .
O1 C14 C2 117.7(3) . .
O2 C14 C2 116.9(3) . .
O3 C15 O4 125.4(3) . .
O3 C15 C7 117.3(3) . .
O4 C15 C7 117.3(3) . .
C17 C16 C25 119.2(3) . .
C17 C16 H16 120.4 . .
C25 C16 H16 120.4 . .
C16 C17 C18 120.2(3) . .
C16 C17 C29 120.4(3) . .
C18 C17 C29 119.4(3) . .
C19 C18 C17 120.9(4) . .
C19 C18 H18 119.5 . .
C17 C18 H18 119.5 . .
C26 C19 C18 118.7(4) . .
C26 C19 H19 120.7 . .
C18 C19 H19 120.7 . .
C21 C20 C27 118.3(3) . .
C21 C20 H20 120.8 . .
C27 C20 H20 120.8 . .
C20 C21 C22 121.0(3) . .
C20 C21 H21 119.5 . .
C22 C21 H21 119.5 . .
C23 C22 C21 120.7(3) . .
C23 C22 C30 119.7(3) . .
C21 C22 C30 119.6(3) . .
C28 C23 C22 118.3(3) . .
C28 C23 H23 120.9 . .
C22 C23 H23 120.9 . .
C25 C24 C28 102.3(3) . .
C25 C24 H24A 111.3 . .
C28 C24 H24A 111.3 . .
C25 C24 H24B 111.3 . .
C28 C24 H24B 111.3 . .
H24A C24 H24B 109.2 . .
C16 C25 C26 120.4(3) . .
C16 C25 C24 129.3(3) . .
C26 C25 C24 110.3(3) . .
C19 C26 C25 120.7(3) . .
C19 C26 C27 130.8(3) . .
C25 C26 C27 108.5(3) . .
C28 C27 C20 121.1(3) . .
C28 C27 C26 108.2(3) . .
C20 C27 C26 130.7(3) . .
C23 C28 C27 120.5(3) . .
C23 C28 C24 128.8(3) . .
C27 C28 C24 110.7(3) . .
O5 C29 O6 125.7(3) . .
O5 C29 C17 117.6(3) . .
O6 C29 C17 116.7(3) . .
O8 C30 O7 124.9(3) . .
O8 C30 C22 117.6(3) . .
O7 C30 C22 117.5(3) . .
N1 C31 C32 122.7(3) . .
N1 C31 H31 118.7 . .
C32 C31 H31 118.7 . .
C33 C32 C31 119.7(3) . .
C33 C32 H32 120.1 . .
C31 C32 H32 120.1 . .
C32 C33 C34 117.8(3) . .
C32 C33 C36 120.2(3) . .
C34 C33 C36 122.0(3) . .
C35 C34 C33 119.2(3) . .
C35 C34 H34 120.4 . .
C33 C34 H34 120.4 . .
N1 C35 C34 122.3(3) . .
N1 C35 H35 118.9 . .
C34 C35 H35 118.9 . .
C37A C36 C40B 99.3(7) . .
C37A C36 C40A 117.0(5) . .
C40B C36 C40A 34.3(6) . .
C37A C36 C37B 47.6(6) . .
C40B C36 C37B 116.2(7) . .
C40A C36 C37B 105.0(7) . .
C37A C36 C33 121.0(4) . .
C40B C36 C33 125.8(6) . .
C40A C36 C33 121.7(4) . .
C37B C36 C33 117.7(5) . .
C36 C37A C38A 119.2(6) . .
C36 C37A H37A 120.4 . .
C38A C37A H37A 120.4 . .
N2 C38A C37A 124.1(6) . .
N2 C38A H38A 118.0 . .
C37A C38A H38A 118.0 . .
N2 C39A C40A 123.5(7) . .
N2 C39A H39A 118.3 . .
C40A C39A H39A 118.3 . .
C36 C40A C39A 118.2(7) . .
C36 C40A H40A 120.9 . .
C39A C40A H40A 120.9 . .
N2 C38B C37B 123.7(9) . .
N2 C38B H38B 118.2 . .
C37B C38B H38B 118.2 . .
C38B C37B C36 117.1(9) . .
C38B C37B H37B 121.4 . .
C36 C37B H37B 121.4 . .
N2 C39B C40B 121.4(9) . .
N2 C39B H39B 119.3 . .
C40B C39B H39B 119.3 . .
C36 C40B C39B 123.7(10) . .
C36 C40B H40B 118.2 . .
C39B C40B H40B 118.2 . .
C38B N2 C38A 46.9(5) . .
C38B N2 C39B 117.2(7) . .
C38A N2 C39B 101.3(7) . .
C38B N2 C39A 102.4(7) . .
C38A N2 C39A 116.9(5) . .
C39B N2 C39A 36.5(6) . .
C38B N2 Zn2 117.0(5) . 8_566
C38A N2 Zn2 120.6(3) . 8_566
C39B N2 Zn2 125.3(5) . 8_566
C39A N2 Zn2 122.5(4) . 8_566

loop_
_geom_bond_atom_site_label_1
_geom_bond_atom_site_label_2
_geom_bond_distance
_geom_bond_site_symmetry_2
Zn1 O1 2.016(2) .
Zn1 O7 2.031(2) 6_575
Zn1 N1 2.036(3) .
Zn1 O5 2.042(2) .
Zn1 O3 2.054(2) 6_565
Zn2 O2 2.019(2) .
Zn2 O6 2.022(2) .
Zn2 O8 2.035(2) 6_575
Zn2 N2 2.034(3) 8_465
Zn2 O4 2.048(2) 6_565
N1 C31 1.329(4) .
N1 C35 1.342(4) .
O1 C14 1.247(4) .
O2 C14 1.258(4) .
O3 C15 1.248(4) .
O3 Zn1 2.054(2) 6_566
O4 C15 1.262(4) .
O4 Zn2 2.048(2) 6_566
O5 C29 1.251(4) .
O6 C29 1.261(4) .
O7 C30 1.261(4) .
O7 Zn1 2.031(2) 6_576
O8 C30 1.256(4) .
O8 Zn2 2.035(2) 6_576
C1 C10 1.386(5) .
C1 C2 1.396(5) .
C1 H1 0.9300 .
C2 C3 1.388(5) .
C2 C14 1.500(5) .
C3 C4 1.388(6) .
C3 H3 0.9300 .
C4 C11 1.399(5) .
C4 H4 0.9300 .
C5 C12 1.379(5) .
C5 C6 1.393(5) .
C5 H5 0.9300 .
C6 C7 1.401(5) .
C6 H6 0.9300 .
C7 C8 1.393(5) .
C7 C15 1.489(4) .
C8 C13 1.392(5) .
C8 H8 0.9300 .
C9 C13 1.513(5) .
C9 C10 1.531(5) .
C9 H9A 0.9700 .
C9 H9B 0.9700 .
C10 C11 1.386(5) .
C11 C12 1.449(5) .
C12 C13 1.406(5) .
C16 C17 1.381(5) .
C16 C25 1.381(5) .
C16 H16 0.9300 .
C17 C18 1.404(5) .
C17 C29 1.499(5) .
C18 C19 1.384(5) .
C18 H18 0.9300 .
C19 C26 1.379(5) .
C19 H19 0.9300 .
C20 C21 1.376(5) .
C20 C27 1.394(5) .
C20 H20 0.9300 .
C21 C22 1.397(5) .
C21 H21 0.9300 .
C22 C23 1.396(5) .
C22 C30 1.500(4) .
C23 C28 1.387(5) .
C23 H23 0.9300 .
C24 C25 1.509(5) .
C24 C28 1.522(5) .
C24 H24A 0.9700 .
C24 H24B 0.9700 .
C25 C26 1.407(5) .
C26 C27 1.478(5) .
C27 C28 1.394(5) .
C31 C32 1.374(5) .
C31 H31 0.9300 .
C32 C33 1.373(5) .
C32 H32 0.9300 .
C33 C34 1.397(5) .
C33 C36 1.500(5) .
C34 C35 1.374(5) .
C34 H34 0.9300 .
C35 H35 0.9300 .
C36 C37A 1.369(8) .
C36 C40B 1.294(13) .
C36 C40A 1.404(9) .
C36 C37B 1.430(12) .
C37A C38A 1.369(9) .
C37A H37A 0.9300 .
C38A N2 1.315(7) .
C38A H38A 0.9300 .
C39A N2 1.332(8) .
C39A C40A 1.378(11) .
C39A H39A 0.9300 .
C40A H40A 0.9300 .
C38B N2 1.361(10) .
C38B C37B 1.365(14) .
C38B H38B 0.9300 .
C37B H37B 0.9300 .
C39B N2 1.272(11) .
C39B C40B 1.398(17) .
C39B H39B 0.9300 .
C40B H40B 0.9300 .
N2 Zn2 2.034(3) 8_566

loop_
_platon_squeeze_void_nr
_platon_squeeze_void_average_x
_platon_squeeze_void_average_y
_platon_squeeze_void_average_z
_platon_squeeze_void_volume
_platon_squeeze_void_count_electrons
_platon_squeeze_void_content
1 -0.004 -0.004 -0.004 6893 1243 ' '
